data_4073861
loop_
_publ_author_name
'Brownie, John H.'
'Baird, Michael C.'
'Laws, Derek R.'
'Geiger, William E.'

_publ_section_title
;
 One-Electron Oxidations of the Methyldiphenylphosphonium
 Cyclopentadienylide Complexes M(\h5-C5H4PMePh2)(CO)3(M = Cr, Mo,
 W):&#x00A0; Formation and Dimerization of the 17-Electron, Metal-Centered
 Radicals [M(\h5-C5H4PMePh2)(CO)3]+
;
_journal_issue 24
_journal_name_full Organometallics
_journal_page_first 5890
_journal_paper_doi 10.1021/om700688p
_journal_volume 26
_journal_year 2007
_chemical_formula_sum 'C102 H58 B2 F40 Mo2 O9 P2'
_chemical_formula_weight 2462.92
_chemical_name_systematic
;

 ?

;
_space_group_IT_number 13
_symmetry_cell_setting monoclinic
_symmetry_space_group_name_Hall '-P 2yac'
_symmetry_space_group_name_H-M 'P 1 2/n 1'
_atom_sites_solution_hydrogens geom
_atom_sites_solution_primary direct
_atom_sites_solution_secondary difmap
_audit_creation_method SHELXL-97
_cell_angle_alpha 90.00
_cell_angle_beta 92.466(2)
_cell_angle_gamma 90.00
_cell_formula_units_Z 2
_cell_length_a 13.0003(18)
_cell_length_b 10.0517(14)
_cell_length_c 38.132(5)
_cell_measurement_reflns_used 7110
_cell_measurement_temperature 298(2)
_cell_measurement_theta_max 21.14
_cell_measurement_theta_min 2.19
_cell_volume 4978.3(12)
_computing_cell_refinement 'Bruker SMART'
_computing_data_collection 'Bruker SMART'
_computing_data_reduction 'Bruker SAINT'
_computing_molecular_graphics 'Bruker SHELXTL'
_computing_publication_material 'Bruker SHELXTL'
_computing_structure_refinement 'SHELXL-97 (Sheldrick, 1997)'
_computing_structure_solution 'SHELXS-97 (Sheldrick, 1990)'
_diffrn_ambient_temperature 298(2)
_diffrn_measured_fraction_theta_full 0.995
_diffrn_measured_fraction_theta_max 0.995
_diffrn_measurement_device_type 'CCD area detector'
_diffrn_measurement_method 'phi and omega scans'
_diffrn_radiation_monochromator graphite
_diffrn_radiation_source 'fine-focus sealed tube'
_diffrn_radiation_type MoK\a
_diffrn_radiation_wavelength 0.71073
_diffrn_reflns_av_R_equivalents 0.0840
_diffrn_reflns_av_sigmaI/netI 0.0709
_diffrn_reflns_limit_h_max 15
_diffrn_reflns_limit_h_min -15
_diffrn_reflns_limit_k_max 12
_diffrn_reflns_limit_k_min -12
_diffrn_reflns_limit_l_max 45
_diffrn_reflns_limit_l_min -45
_diffrn_reflns_number 44366
_diffrn_reflns_theta_full 25.19
_diffrn_reflns_theta_max 25.19
_diffrn_reflns_theta_min 2.03
_exptl_absorpt_coefficient_mu 0.418
_exptl_absorpt_correction_T_max 0.9754
_exptl_absorpt_correction_T_min 0.9028
_exptl_absorpt_correction_type numerical
_exptl_crystal_colour 'dark pink'
_exptl_crystal_density_diffrn 1.643
_exptl_crystal_density_method 'not measured'
_exptl_crystal_description plate
_exptl_crystal_F_000 2452
_exptl_crystal_size_max 0.25
_exptl_crystal_size_mid 0.20
_exptl_crystal_size_min 0.06
_refine_diff_density_max 1.192
_refine_diff_density_min -0.928
_refine_diff_density_rms 0.108
_refine_ls_extinction_method none
_refine_ls_goodness_of_fit_ref 1.054
_refine_ls_hydrogen_treatment mixed
_refine_ls_matrix_type full
_refine_ls_number_parameters 641
_refine_ls_number_reflns 8919
_refine_ls_number_restraints 0
_refine_ls_restrained_S_all 1.054
_refine_ls_R_factor_all 0.1209
_refine_ls_R_factor_gt 0.0881
_refine_ls_shift/su_max 0.001
_refine_ls_shift/su_mean 0.000
_refine_ls_structure_factor_coef Fsqd
_refine_ls_weighting_details 'calc w=1/[\s^2^(Fo^2^)+(0.0646P)^2^+40.8712P] where P=(Fo^2^+2Fc^2^)/3'
_refine_ls_weighting_scheme calc
_refine_ls_wR_factor_gt 0.2110
_refine_ls_wR_factor_ref 0.2248
_reflns_number_gt 5865
_reflns_number_total 8919
_reflns_threshold_expression >2sigma(I)
_cod_data_source_file om700688p-file003.cif
_cod_data_source_block mb19_a_sqz
_cod_depositor_comments
;
The following automatic conversions were performed:

'_symmetry_cell_setting' value 'Monoclinic' changed to 'monoclinic'
according to /home/saulius/struct/CIF-dictionaries/cif_core.dic
dictionary named 'cif_core.dic' version 2.4.1 from 2010-06-29.

Automatic conversion script
Id: cif_fix_values 1715 2011-07-08 13:25:40Z adriana 
;
_cod_original_sg_symbol_H-M P2/n
_cod_database_code 4073861

loop_
_symmetry_equiv_pos_as_xyz
'x, y, z'
'-x+1/2, y, -z+1/2'
'-x, -y, -z'
'x-1/2, -y, z-1/2'

loop_
_atom_site_label
_atom_site_type_symbol
_atom_site_fract_x
_atom_site_fract_y
_atom_site_fract_z
_atom_site_U_iso_or_equiv
_atom_site_adp_type
_atom_site_occupancy
_atom_site_symmetry_multiplicity
_atom_site_calc_flag
_atom_site_refinement_flags
Mo1 Mo 0.48413(5) 0.45806(8) 1.040929(19) 0.0392(2) Uani 1 1 d .
P1 P 0.47590(16) 0.5871(2) 1.13056(6) 0.0376(5) Uani 1 1 d .
B1 B 0.0145(7) 0.2212(10) 1.1476(3) 0.040(2) Uani 1 1 d .
C1 C 0.4116(6) 0.5461(9) 1.0899(2) 0.0420(19) Uani 1 1 d .
C2 C 0.3917(6) 0.6391(9) 1.0617(2) 0.047(2) Uani 1 1 d .
H2A H 0.4144 0.7320 1.0615 0.056 Uiso 1 1 calc R
C3 C 0.3236(7) 0.5779(11) 1.0359(2) 0.055(3) Uani 1 1 d .
H3A H 0.2929 0.6196 1.0147 0.066 Uiso 1 1 calc R
C4 C 0.3052(6) 0.4501(13) 1.0480(2) 0.063(3) Uani 1 1 d .
H4A H 0.2589 0.3864 1.0360 0.075 Uiso 1 1 calc R
C5 C 0.3559(6) 0.4258(10) 1.0805(2) 0.050(2) Uani 1 1 d .
H5A H 0.3472 0.3476 1.0954 0.060 Uiso 1 1 calc R
C6 C 0.3930(6) 0.6900(8) 1.1544(2) 0.041(2) Uani 1 1 d .
C7 C 0.2856(7) 0.6805(10) 1.1491(3) 0.054(2) Uani 1 1 d .
H7A H 0.2579 0.6231 1.1321 0.065 Uiso 1 1 calc R
C8 C 0.2211(9) 0.7550(12) 1.1689(3) 0.073(3) Uani 1 1 d .
H8A H 0.1501 0.7466 1.1655 0.088 Uiso 1 1 calc R
C9 C 0.2610(10) 0.8412(13) 1.1933(3) 0.080(4) Uani 1 1 d .
H9A H 0.2173 0.8945 1.2059 0.096 Uiso 1 1 calc R
C10 C 0.3647(10) 0.8498(14) 1.1994(3) 0.090(4) Uani 1 1 d .
H10A H 0.3901 0.9056 1.2172 0.108 Uiso 1 1 calc R
C11 C 0.4353(8) 0.7774(11) 1.1797(3) 0.064(3) Uani 1 1 d .
H11A H 0.5060 0.7871 1.1834 0.077 Uiso 1 1 calc R
C12 C 0.5954(6) 0.6682(10) 1.1243(2) 0.046(2) Uani 1 1 d .
C13 C 0.5943(8) 0.8024(11) 1.1136(3) 0.059(3) Uani 1 1 d .
H13A H 0.5324 0.8483 1.1105 0.071 Uiso 1 1 calc R
C14 C 0.6875(10) 0.8647(15) 1.1078(3) 0.089(4) Uani 1 1 d .
H14A H 0.6888 0.9540 1.1015 0.107 Uiso 1 1 calc R
C15 C 0.7774(9) 0.7938(19) 1.1114(4) 0.094(5) Uani 1 1 d .
H15A H 0.8392 0.8352 1.1066 0.113 Uiso 1 1 calc R
C16 C 0.7786(9) 0.667(2) 1.1217(3) 0.094(5) Uani 1 1 d .
H16A H 0.8410 0.6220 1.1247 0.113 Uiso 1 1 calc R
C17 C 0.6876(7) 0.6009(13) 1.1281(3) 0.068(3) Uani 1 1 d .
H17A H 0.6887 0.5120 1.1348 0.081 Uiso 1 1 calc R
C18 C 0.4938(8) 0.4369(9) 1.1549(2) 0.060(3) Uani 1 1 d .
H18A H 0.5379 0.3782 1.1425 0.091 Uiso 1 1 calc R
H18B H 0.4284 0.3948 1.1576 0.091 Uiso 1 1 calc R
H18C H 0.5249 0.4568 1.1776 0.091 Uiso 1 1 calc R
C19 C 0.6194(7) 0.5459(10) 1.0383(2) 0.048(2) Uani 1 1 d .
C20 C 0.4953(8) 0.2994(11) 1.0115(3) 0.059(3) Uani 1 1 d .
C21 C 0.5682(7) 0.3382(11) 1.0694(3) 0.056(3) Uani 1 1 d .
C22 C -0.0195(6) 0.3020(9) 1.1118(2) 0.042(2) Uani 1 1 d .
C23 C -0.1038(6) 0.2731(9) 1.0885(2) 0.0410(19) Uani 1 1 d .
C24 C -0.1272(6) 0.3433(10) 1.0577(2) 0.048(2) Uani 1 1 d .
C25 C -0.0680(7) 0.4431(11) 1.0480(2) 0.061(3) Uani 1 1 d .
C26 C 0.0155(7) 0.4767(11) 1.0689(3) 0.059(3) Uani 1 1 d .
C27 C 0.0394(7) 0.4062(10) 1.0995(2) 0.050(2) Uani 1 1 d .
C28 C -0.0825(6) 0.1332(9) 1.1625(2) 0.042(2) Uani 1 1 d .
C29 C -0.1766(7) 0.1909(9) 1.1675(2) 0.050(2) Uani 1 1 d .
C30 C -0.2618(7) 0.1296(11) 1.1818(3) 0.061(3) Uani 1 1 d .
C31 C -0.2492(8) 0.0023(12) 1.1926(3) 0.071(3) Uani 1 1 d .
C32 C -0.1589(8) -0.0638(9) 1.1906(3) 0.064(3) Uani 1 1 d .
C33 C -0.0788(6) 0.0035(9) 1.1754(2) 0.049(2) Uani 1 1 d .
C34 C 0.0440(6) 0.3161(9) 1.1825(2) 0.045(2) Uani 1 1 d .
C35 C 0.0278(6) 0.4495(10) 1.1872(2) 0.047(2) Uani 1 1 d .
C36 C 0.0564(8) 0.5198(11) 1.2171(3) 0.060(3) Uani 1 1 d .
C37 C 0.0994(8) 0.4524(13) 1.2458(3) 0.068(3) Uani 1 1 d .
C38 C 0.1138(7) 0.3178(12) 1.2429(2) 0.061(3) Uani 1 1 d .
C39 C 0.0874(7) 0.2562(11) 1.2124(2) 0.051(2) Uani 1 1 d .
C40 C 0.1123(6) 0.1332(8) 1.1344(2) 0.0388(19) Uani 1 1 d .
C41 C 0.0974(6) 0.0260(9) 1.1116(2) 0.043(2) Uani 1 1 d .
C42 C 0.1753(7) -0.0400(9) 1.0965(2) 0.053(2) Uani 1 1 d .
C43 C 0.2748(7) -0.0074(9) 1.1045(2) 0.050(2) Uani 1 1 d .
C44 C 0.2958(6) 0.0961(9) 1.1266(2) 0.048(2) Uani 1 1 d .
C45 C 0.2169(6) 0.1636(8) 1.1415(2) 0.041(2) Uani 1 1 d .
O1 O 0.6990(5) 0.6012(8) 1.03892(18) 0.071(2) Uani 1 1 d .
O2 O 0.4966(8) 0.1959(8) 0.9968(2) 0.089(3) Uani 1 1 d .
O3 O 0.6170(6) 0.2624(9) 1.0872(2) 0.090(3) Uani 1 1 d .
F23 F -0.1674(4) 0.1702(5) 1.09520(14) 0.0571(14) Uani 1 1 d .
F24 F -0.2081(4) 0.3025(7) 1.03704(15) 0.0768(18) Uani 1 1 d .
F25 F -0.0904(4) 0.5106(7) 1.01822(15) 0.0773(18) Uani 1 1 d .
F26 F 0.0769(5) 0.5810(6) 1.05976(17) 0.0774(18) Uani 1 1 d .
F27 F 0.1262(4) 0.4394(5) 1.11786(14) 0.0587(14) Uani 1 1 d .
F29 F -0.1925(4) 0.3185(6) 1.15706(16) 0.0651(15) Uani 1 1 d .
F30 F -0.3517(4) 0.1929(7) 1.18289(19) 0.087(2) Uani 1 1 d .
F31 F -0.3307(5) -0.0626(8) 1.2073(2) 0.107(3) Uani 1 1 d .
F32 F -0.1473(5) -0.1853(7) 1.2021(2) 0.100(2) Uani 1 1 d .
F33 F 0.0079(4) -0.0713(5) 1.17307(16) 0.0653(16) Uani 1 1 d .
F35 F -0.0190(5) 0.5214(5) 1.16144(15) 0.0684(16) Uani 1 1 d .
F36 F 0.0388(6) 0.6500(6) 1.21978(18) 0.088(2) Uani 1 1 d .
F37 F 0.1265(6) 0.5167(8) 1.27539(17) 0.100(2) Uani 1 1 d .
F38 F 0.1547(6) 0.2498(8) 1.27103(16) 0.097(2) Uani 1 1 d .
F39 F 0.1075(4) 0.1228(6) 1.21215(14) 0.0614(15) Uani 1 1 d .
F41 F 0.0012(4) -0.0079(5) 1.10143(14) 0.0576(14) Uani 1 1 d .
F42 F 0.1544(5) -0.1441(6) 1.07492(18) 0.085(2) Uani 1 1 d .
F43 F 0.3520(5) -0.0716(6) 1.08917(18) 0.083(2) Uani 1 1 d .
F44 F 0.3949(4) 0.1333(6) 1.13419(16) 0.0694(16) Uani 1 1 d .
F45 F 0.2446(4) 0.2676(5) 1.16226(14) 0.0570(14) Uani 1 1 d .

loop_
_atom_site_aniso_label
_atom_site_aniso_U_11
_atom_site_aniso_U_22
_atom_site_aniso_U_33
_atom_site_aniso_U_23
_atom_site_aniso_U_13
_atom_site_aniso_U_12
Mo1 0.0348(4) 0.0420(4) 0.0412(4) -0.0033(4) 0.0037(3) 0.0096(3)
P1 0.0326(11) 0.0401(12) 0.0403(12) -0.0026(9) 0.0031(9) 0.0046(9)
B1 0.028(5) 0.044(6) 0.048(6) 0.003(5) -0.003(4) 0.001(4)
C1 0.028(4) 0.056(5) 0.043(5) -0.002(4) 0.005(3) 0.009(4)
C2 0.044(5) 0.052(5) 0.044(5) -0.005(4) 0.006(4) 0.020(4)
C3 0.042(5) 0.087(8) 0.037(5) -0.015(5) -0.004(4) 0.027(5)
C4 0.030(5) 0.108(9) 0.050(6) -0.017(6) 0.000(4) -0.008(6)
C5 0.032(4) 0.069(7) 0.050(5) -0.007(5) 0.009(4) -0.002(4)
C6 0.039(5) 0.043(5) 0.041(5) 0.006(4) 0.014(4) 0.008(4)
C7 0.045(5) 0.059(6) 0.060(6) 0.004(5) 0.016(4) 0.009(5)
C8 0.057(7) 0.084(8) 0.080(8) 0.023(7) 0.030(6) 0.024(6)
C9 0.092(10) 0.080(9) 0.070(8) 0.002(7) 0.032(7) 0.028(7)
C10 0.092(10) 0.125(12) 0.053(7) -0.031(7) 0.008(6) 0.018(8)
C11 0.054(6) 0.072(7) 0.065(7) -0.020(6) 0.005(5) -0.006(5)
C12 0.031(4) 0.068(6) 0.039(5) -0.006(4) 0.004(4) -0.005(4)
C13 0.050(6) 0.067(7) 0.060(6) -0.003(5) 0.009(5) -0.013(5)
C14 0.077(9) 0.116(11) 0.073(8) -0.015(8) 0.002(7) -0.030(8)
C15 0.044(7) 0.157(15) 0.081(9) -0.020(10) 0.002(6) -0.022(9)
C16 0.039(7) 0.177(16) 0.065(8) 0.006(9) -0.008(5) 0.005(9)
C17 0.031(5) 0.107(9) 0.065(7) -0.010(6) -0.002(4) 0.017(5)
C18 0.078(7) 0.055(6) 0.048(5) 0.007(5) -0.003(5) 0.022(5)
C19 0.037(5) 0.063(6) 0.043(5) -0.004(5) 0.009(4) 0.008(5)
C20 0.064(6) 0.064(7) 0.048(6) -0.003(5) 0.013(5) 0.018(5)
C21 0.039(5) 0.074(7) 0.056(6) 0.006(5) 0.010(4) 0.016(5)
C22 0.033(4) 0.044(5) 0.049(5) 0.002(4) -0.003(4) 0.009(4)
C23 0.031(4) 0.048(5) 0.043(5) 0.002(4) 0.000(4) 0.001(4)
C24 0.033(5) 0.068(6) 0.042(5) 0.001(5) -0.004(4) 0.002(4)
C25 0.052(6) 0.083(8) 0.047(6) 0.022(5) 0.003(4) 0.029(6)
C26 0.043(5) 0.073(7) 0.062(6) 0.022(5) 0.021(5) -0.012(5)
C27 0.038(5) 0.059(6) 0.053(6) -0.012(5) -0.001(4) 0.006(4)
C28 0.034(4) 0.047(5) 0.043(5) 0.006(4) -0.006(4) 0.001(4)
C29 0.045(5) 0.045(5) 0.059(6) 0.000(4) 0.008(4) 0.010(4)
C30 0.041(5) 0.062(7) 0.080(7) 0.001(6) 0.013(5) 0.003(5)
C31 0.054(6) 0.074(8) 0.086(8) 0.000(6) 0.017(6) -0.012(6)
C32 0.065(7) 0.040(6) 0.087(8) 0.010(5) -0.001(6) 0.004(5)
C33 0.031(4) 0.055(6) 0.060(6) 0.002(4) -0.004(4) 0.003(4)
C34 0.035(4) 0.055(6) 0.046(5) -0.002(4) 0.000(4) 0.006(4)
C35 0.039(5) 0.058(6) 0.044(5) -0.008(5) 0.003(4) 0.009(4)
C36 0.059(6) 0.062(7) 0.060(7) -0.017(5) 0.023(5) -0.014(5)
C37 0.058(6) 0.101(9) 0.045(6) -0.031(7) 0.009(5) -0.005(6)
C38 0.050(6) 0.096(9) 0.037(5) -0.004(6) -0.004(4) 0.000(6)
C39 0.039(5) 0.076(7) 0.040(5) -0.006(5) 0.004(4) 0.010(5)
C40 0.027(4) 0.047(5) 0.042(5) -0.001(4) -0.005(3) 0.006(4)
C41 0.037(4) 0.042(5) 0.049(5) -0.008(4) 0.001(4) -0.002(4)
C42 0.059(6) 0.039(5) 0.060(6) -0.006(5) 0.004(5) 0.016(5)
C43 0.047(5) 0.043(5) 0.060(6) -0.001(4) 0.013(4) 0.013(4)
C44 0.036(5) 0.051(5) 0.056(6) 0.009(5) 0.001(4) 0.008(4)
C45 0.035(4) 0.034(5) 0.053(5) -0.009(4) -0.005(4) 0.006(4)
O1 0.046(4) 0.105(6) 0.061(4) -0.018(4) 0.009(3) -0.013(4)
O2 0.142(8) 0.048(4) 0.080(6) -0.005(4) 0.027(5) 0.013(5)
O3 0.081(5) 0.102(6) 0.088(6) 0.029(5) 0.010(4) 0.050(5)
F23 0.045(3) 0.059(3) 0.065(3) 0.006(3) -0.017(2) -0.011(3)
F24 0.051(3) 0.116(5) 0.061(4) 0.000(4) -0.024(3) 0.003(3)
F25 0.068(4) 0.097(5) 0.067(4) 0.037(3) 0.005(3) 0.020(3)
F26 0.067(4) 0.069(4) 0.098(5) 0.025(3) 0.011(3) -0.009(3)
F27 0.050(3) 0.059(3) 0.067(3) -0.001(3) -0.003(3) -0.009(3)
F29 0.052(3) 0.057(3) 0.087(4) 0.008(3) 0.011(3) 0.016(3)
F30 0.043(3) 0.102(5) 0.119(5) 0.016(4) 0.022(3) 0.021(3)
F31 0.074(4) 0.110(6) 0.138(7) 0.020(5) 0.034(4) -0.017(4)
F32 0.087(5) 0.069(4) 0.144(7) 0.051(4) 0.023(4) -0.002(4)
F33 0.057(3) 0.049(3) 0.091(4) 0.017(3) 0.015(3) 0.024(3)
F35 0.090(4) 0.046(3) 0.068(4) -0.004(3) -0.007(3) 0.017(3)
F36 0.112(5) 0.066(4) 0.090(5) -0.035(4) 0.026(4) -0.002(4)
F37 0.121(6) 0.116(6) 0.064(4) -0.054(4) 0.003(4) -0.022(5)
F38 0.113(6) 0.125(6) 0.049(4) 0.000(4) -0.028(4) 0.011(5)
F39 0.062(3) 0.064(4) 0.058(3) 0.006(3) -0.010(3) 0.020(3)
F41 0.046(3) 0.053(3) 0.074(4) -0.018(3) -0.007(3) -0.008(2)
F42 0.088(5) 0.063(4) 0.103(5) -0.044(4) 0.000(4) 0.001(3)
F43 0.067(4) 0.072(4) 0.113(5) -0.021(4) 0.027(4) 0.030(3)
F44 0.040(3) 0.070(4) 0.098(5) -0.003(3) -0.002(3) 0.008(3)
F45 0.041(3) 0.063(3) 0.066(3) -0.021(3) -0.010(2) 0.005(2)

loop_
_atom_type_symbol
_atom_type_description
_atom_type_scat_dispersion_real
_atom_type_scat_dispersion_imag
_atom_type_scat_source
C C 0.0033 0.0016 'International Tables Vol C Tables 4.2.6.8 and 6.1.1.4'
H H 0.0000 0.0000 'International Tables Vol C Tables 4.2.6.8 and 6.1.1.4'
B B 0.0013 0.0007 'International Tables Vol C Tables 4.2.6.8 and 6.1.1.4'
O O 0.0106 0.0060 'International Tables Vol C Tables 4.2.6.8 and 6.1.1.4'
P P 0.1023 0.0942 'International Tables Vol C Tables 4.2.6.8 and 6.1.1.4'
Mo Mo -1.6832 0.6857 'International Tables Vol C Tables 4.2.6.8 and 6.1.1.4'
F F 0.0171 0.0103 'International Tables Vol C Tables 4.2.6.8 and 6.1.1.4'

loop_
_geom_angle_atom_site_label_1
_geom_angle_atom_site_label_2
_geom_angle_atom_site_label_3
_geom_angle
C21 Mo1 C20 76.0(4)
C21 Mo1 C19 79.8(4)
C20 Mo1 C19 104.3(4)
C21 Mo1 C1 91.5(3)
C20 Mo1 C1 145.0(4)
C19 Mo1 C1 105.4(3)
C21 Mo1 C5 87.3(4)
C20 Mo1 C5 109.4(4)
C19 Mo1 C5 139.7(3)
C1 Mo1 C5 36.5(3)
C21 Mo1 C2 125.6(4)
C20 Mo1 C2 151.6(4)
C19 Mo1 C2 98.1(4)
C1 Mo1 C2 36.1(3)
C5 Mo1 C2 59.6(3)
C21 Mo1 C4 116.9(4)
C20 Mo1 C4 97.8(4)
C19 Mo1 C4 155.2(4)
C1 Mo1 C4 58.6(3)
C5 Mo1 C4 34.8(3)
C2 Mo1 C4 57.5(4)
C21 Mo1 C3 145.6(4)
C20 Mo1 C3 116.5(4)
C19 Mo1 C3 122.9(4)
C1 Mo1 C3 59.3(3)
C5 Mo1 C3 58.5(3)
C2 Mo1 C3 35.1(3)
C4 Mo1 C3 33.9(4)
C6 P1 C1 108.0(4)
C6 P1 C12 110.8(4)
C1 P1 C12 111.7(4)
C6 P1 C18 107.3(4)
C1 P1 C18 107.7(5)
C12 P1 C18 111.2(5)
C22 B1 C40 101.5(7)
C22 B1 C28 111.6(7)
C40 B1 C28 115.2(7)
C22 B1 C34 115.3(7)
C40 B1 C34 113.4(6)
C28 B1 C34 100.6(7)
C2 C1 C5 106.6(7)
C2 C1 P1 124.3(7)
C5 C1 P1 128.5(7)
C2 C1 Mo1 73.1(4)
C5 C1 Mo1 72.3(5)
P1 C1 Mo1 127.0(4)
C3 C2 C1 108.7(9)
C3 C2 Mo1 75.2(5)
C1 C2 Mo1 70.7(5)
C4 C3 C2 106.1(8)
C4 C3 Mo1 70.9(5)
C2 C3 Mo1 69.7(5)
C3 C4 C5 112.1(9)
C3 C4 Mo1 75.3(5)
C5 C4 Mo1 71.2(5)
C4 C5 C1 106.6(9)
C4 C5 Mo1 74.0(5)
C1 C5 Mo1 71.3(5)
C11 C6 C7 119.9(8)
C11 C6 P1 119.4(7)
C7 C6 P1 120.6(7)
C8 C7 C6 120.8(10)
C9 C8 C7 120.0(11)
C8 C9 C10 120.2(11)
C9 C10 C11 122.6(12)
C6 C11 C10 116.4(10)
C17 C12 C13 119.9(9)
C17 C12 P1 121.4(8)
C13 C12 P1 118.6(7)
C14 C13 C12 118.6(11)
C15 C14 C13 119.7(14)
C16 C15 C14 121.7(13)
C15 C16 C17 120.6(13)
C12 C17 C16 119.5(13)
O1 C19 Mo1 175.7(8)
O2 C20 Mo1 172.3(9)
O3 C21 Mo1 177.8(9)
C27 C22 C23 111.4(8)
C27 C22 B1 121.6(7)
C23 C22 B1 126.8(8)
F23 C23 C24 115.7(7)
F23 C23 C22 120.1(7)
C24 C23 C22 124.2(8)
C25 C24 F24 120.8(8)
C25 C24 C23 120.8(8)
F24 C24 C23 118.3(8)
C24 C25 F25 120.8(9)
C24 C25 C26 118.7(8)
F25 C25 C26 120.5(10)
C25 C26 F26 119.9(9)
C25 C26 C27 120.6(9)
F26 C26 C27 119.5(9)
F27 C27 C26 117.6(9)
F27 C27 C22 118.2(8)
C26 C27 C22 124.2(8)
C29 C28 C33 111.3(8)
C29 C28 B1 121.1(8)
C33 C28 B1 127.1(7)
F29 C29 C28 119.0(8)
F29 C29 C30 114.7(8)
C28 C29 C30 126.3(9)
F30 C30 C31 122.5(9)
F30 C30 C29 120.8(9)
C31 C30 C29 116.6(9)
C30 C31 C32 122.8(10)
C30 C31 F31 119.0(10)
C32 C31 F31 118.2(10)
F32 C32 C31 121.9(10)
F32 C32 C33 121.2(9)
C31 C32 C33 116.9(9)
F33 C33 C32 113.4(8)
F33 C33 C28 120.6(8)
C32 C33 C28 126.0(8)
C35 C34 C39 112.1(8)
C35 C34 B1 129.3(8)
C39 C34 B1 118.6(8)
F35 C35 C34 119.9(8)
F35 C35 C36 115.2(9)
C34 C35 C36 124.9(9)
F36 C36 C35 121.7(10)
F36 C36 C37 119.0(10)
C35 C36 C37 119.2(10)
F37 C37 C38 120.8(11)
F37 C37 C36 120.9(12)
C38 C37 C36 118.2(9)
C39 C38 F38 121.7(11)
C39 C38 C37 119.4(10)
F38 C38 C37 118.9(10)
C38 C39 F39 114.4(9)
C38 C39 C34 126.1(10)
F39 C39 C34 119.5(8)
C41 C40 C45 113.2(7)
C41 C40 B1 121.2(7)
C45 C40 B1 125.3(7)
F41 C41 C42 117.3(8)
F41 C41 C40 118.7(7)
C42 C41 C40 123.8(8)
F42 C42 C43 119.2(8)
F42 C42 C41 120.1(9)
C43 C42 C41 120.6(9)
F43 C43 C42 120.5(9)
F43 C43 C44 120.2(8)
C42 C43 C44 119.2(8)
C43 C44 F44 120.3(8)
C43 C44 C45 120.1(8)
F44 C44 C45 119.6(8)
F45 C45 C44 116.1(7)
F45 C45 C40 120.7(7)
C44 C45 C40 123.1(8)

loop_
_geom_bond_atom_site_label_1
_geom_bond_atom_site_label_2
_geom_bond_distance
Mo1 C21 1.928(10)
Mo1 C20 1.959(11)
Mo1 C19 1.974(10)
Mo1 C1 2.306(8)
Mo1 C5 2.319(8)
Mo1 C2 2.337(8)
Mo1 C4 2.355(9)
Mo1 C3 2.410(8)
P1 C6 1.772(8)
P1 C1 1.777(8)
P1 C12 1.779(9)
P1 C18 1.782(9)
B1 C22 1.631(12)
B1 C40 1.644(12)
B1 C28 1.661(12)
B1 C34 1.668(13)
C1 C2 1.440(12)
C1 C5 1.447(13)
C2 C3 1.435(12)
C3 C4 1.390(15)
C4 C5 1.398(13)
C6 C11 1.401(13)
C6 C7 1.405(12)
C7 C8 1.373(13)
C8 C9 1.359(16)
C9 C10 1.361(17)
C10 C11 1.411(15)
C12 C17 1.379(12)
C12 C13 1.409(14)
C13 C14 1.391(15)
C14 C15 1.372(19)
C15 C16 1.34(2)
C16 C17 1.386(17)
C19 O1 1.174(10)
C20 O2 1.182(12)
C21 O3 1.188(11)
C22 C27 1.392(13)
C22 C23 1.411(11)
C23 F23 1.355(9)
C23 C24 1.392(12)
C24 C25 1.327(14)
C24 F24 1.351(10)
C25 F25 1.343(10)
C25 C26 1.362(14)
C26 F26 1.372(10)
C26 C27 1.388(13)
C27 F27 1.345(10)
C28 C29 1.374(12)
C28 C33 1.394(12)
C29 F29 1.356(10)
C29 C30 1.399(13)
C30 F30 1.332(11)
C30 C31 1.352(15)
C31 C32 1.354(14)
C31 F31 1.384(12)
C32 F32 1.305(11)
C32 C33 1.388(13)
C33 F33 1.361(10)
C34 C35 1.371(13)
C34 C39 1.388(12)
C35 F35 1.342(10)
C35 C36 1.379(13)
C36 F36 1.333(12)
C36 C37 1.384(15)
C37 F37 1.336(11)
C37 C38 1.371(16)
C38 C39 1.351(13)
C38 F38 1.360(12)
C39 F39 1.366(11)
C40 C41 1.394(11)
C40 C45 1.408(11)
C41 F41 1.338(9)
C41 C42 1.358(12)
C42 F42 1.353(10)
C42 C43 1.357(13)
C43 F43 1.348(10)
C43 C44 1.359(13)
C44 F44 1.360(10)
C44 C45 1.372(11)
C45 F45 1.351(9)
